data_9005326
loop_
_publ_author_name
'Krause, W.'
'Belendorff, K.'
'Bernhardt, H. J.'
'McCammon, C. A.'
'Effenberger, H.'
'Mikenda, W.'

_publ_section_title
;Crystal chemistry of the tsumcorite-group minerals. New data on
 ferrilotharmeyerite, tsumcorite, thometzekite, mounanaite, helmutwinklerite,
 and a redefinition of gartrellite
;
_journal_name_full 'European Journal of Mineralogy'
_journal_page_first 179
_journal_page_last 206
_journal_volume 10
_journal_year 1998
_chemical_compound_source 'Tsumeb mine, Namibia'
_chemical_formula_sum 'As2 Cu Fe H2 O10 Pb'
_chemical_name_mineral Gartrellite
_space_group_IT_number 2
_symmetry_space_group_name_Hall '-P 1'
_symmetry_space_group_name_H-M 'P -1'
_cell_angle_alpha 67.62
_cell_angle_beta 69.57
_cell_angle_gamma 70.31
_cell_formula_units_Z 1
_cell_length_a 5.431
_cell_length_b 5.642
_cell_length_c 7.573
_cell_volume 195.422
_database_code_amcsd 0006711
_exptl_crystal_density_diffrn 5.425
_cod_original_formula_sum 'Pb Fe Cu As2 (O10 H2)'
_cod_database_code 9005326

loop_
_space_group_symop_operation_xyz
x,y,z
-x,-y,-z

loop_
_atom_site_label
_atom_site_fract_x
_atom_site_fract_y
_atom_site_fract_z
_atom_site_U_iso_or_equiv
_atom_site_type_symbol
_atom_site_attached_hydrogens
PbMe1 0.00000 0.00000 0.00000 0.00089 Pb 0
FeMe2 0.00000 0.50000 0.50000 0.01773 Fe 0
CuMe2 0.50000 0.00000 0.50000 0.01773 Cu 0
AsX 0.41000 0.43470 0.79200 0.01267 As 0
O-H1 0.14600 0.17100 0.41980 0.00785 O 1
O2 0.28400 0.30600 0.67020 0.00785 O 0
O3a 0.25100 0.68500 0.28150 0.00785 O 0
O3b 0.68600 0.23000 0.27230 0.00785 O 0
O4 0.26100 0.27500 0.03660 0.00785 O 0

loop_
_cod_changelog_entry_id
_cod_changelog_entry_author
_cod_changelog_entry_date
_cod_changelog_entry_text
1
;cod-tools version 3.8.0
Id: cif_guess_AMCSD_atom_types 9574 2023-05-10 09:00:05Z saulius
;
2023-05-10T18:50:00+03:00
;Derived atom types and hydrogen counts
from atom names that follow the AMCSD naming convention
(Wat == water, O-H == hydroxyl).
;

loop_
_cod_related_entry_id
_cod_related_entry_database
_cod_related_entry_code
1 AMCSD 0006711
